data_1100630
loop_
_publ_author_name
'Bosold, F.'
'Marsch, M.'
'Harms, K.'
'Boche, G.'

_publ_section_title
;
 Crystal structure of
 1-lithio-1-phenyl-2,2-dimethylhydrazine-pentamethyldiethylenetriamine,
 [(C6H5)(CH3)2N2]Li(C9H23N3)
;
_journal_coden_ASTM ZKNSFT
_journal_issue 1-4
_journal_name_full
;
 Zeitschrift f\"ur Kristallographie - New Crystal Structures
;
_journal_page_first 619
_journal_page_last 620
_journal_paper_doi 10.1524/ncrs.1998.213.14.647
_journal_volume 213
_journal_year 1998
_chemical_formula_sum 'C17 H34 Li N5'
_space_group_IT_number 14
_symmetry_cell_setting monoclinic
_symmetry_space_group_name_Hall '-P 2yn'
_symmetry_space_group_name_H-M 'P 1 21/n 1'
_cell_angle_alpha 90
_cell_angle_beta 97.467(10)
_cell_angle_gamma 90
_cell_formula_units_Z 4
_cell_length_a 9.305(2)
_cell_length_b 15.119(2)
_cell_length_c 14.411(3)
_cod_original_sg_symbol_H-M 'P 21/n'
_cod_original_formula_sum 'C17 H34 Li1 N5'
_cod_database_code 1100630

loop_
_symmetry_equiv_pos_site_id
_symmetry_equiv_pos_as_xyz
1 x,y,z
2 1/2+x,1/2-y,1/2+z
3 -x,-y,-z
4 -1/2-x,-1/2+y,-1/2-z

loop_
_atom_site_label
_atom_site_type_symbol
_atom_site_fract_x
_atom_site_fract_y
_atom_site_fract_z
N1 N 0.2329(4) 0.8414(2) 0.8481(3)
N2 N 0.3068(5) 0.8911(2) 0.9259(3)
C1 C 0.0862(5) 0.8620(3) 0.8271(4)
C2 C 0.0054(6) 0.8264(3) 0.7460(4)
H1 H 0.0562(6) 0.7894(3) 0.7069(4)
C3 C -0.1450(6) 0.8406(3) 0.7211(5)
H2 H -0.1935(6) 0.8141(3) 0.6651(5)
C4 C -0.2244(6) 0.8933(3) 0.7775(5)
H3 H -0.3262(6) 0.9041(3) 0.7610(5)
C5 C -0.1492(6) 0.9297(3) 0.8559(5)
H4 H -0.2023(6) 0.9664(3) 0.8939(5)
C6 C 0.0034(5) 0.9166(3) 0.8833(4)
H5 H 0.0517(5) 0.9429(3) 0.9395(4)
C7 C 0.3029(6) 0.8417(4) 1.0107(4)
H6 H 0.2042(6) 0.8324(4) 1.0211(4)
H7 H 0.3497(6) 0.7856(4) 1.0059(4)
H8 H 0.3531(6) 0.8745(4) 1.0620(4)
C8 C 0.4616(5) 0.9031(3) 0.9110(4)
H9 H 0.4648(5) 0.9357(3) 0.8541(4)
H10 H 0.5113(5) 0.9357(3) 0.9626(4)
H11 H 0.5079(5) 0.8468(3) 0.9065(4)
Li1 Li 0.2816(8) 0.7169(5) 0.8104(6)
N3 N 0.3574(4) 0.7057(2) 0.6773(3)
N4 N 0.4509(5) 0.6235(3) 0.8593(3)
N5 N 0.1264(5) 0.6162(3) 0.8448(3)
C9 C 0.5055(6) 0.6648(4) 0.7059(5)
H12 H 0.5662(6) 0.7087(4) 0.7394(5)
H13 H 0.5497(6) 0.6470(4) 0.6523(5)
C10 C 0.4967(7) 0.5915(4) 0.7719(4)
H14 H 0.4221(7) 0.5525(4) 0.7437(4)
H15 H 0.5863(7) 0.5593(4) 0.7825(4)
C11 C 0.3684(7) 0.5521(3) 0.9055(5)
H16 H 0.3599(7) 0.5688(3) 0.9688(5)
H17 H 0.4227(7) 0.4980(3) 0.9072(5)
C12 C 0.2145(7) 0.5372(3) 0.8553(5)
H18 H 0.2240(7) 0.5134(3) 0.7946(5)
H19 H 0.1657(7) 0.4937(3) 0.8885(5)
C13 C 0.2691(7) 0.6542(4) 0.6060(4)
H20 H 0.3142(7) 0.6537(4) 0.5497(4)
H21 H 0.2626(7) 0.5948(4) 0.6286(4)
H22 H 0.1735(7) 0.6790(4) 0.5930(4)
C14 C 0.3774(6) 0.7948(3) 0.6418(4)
H23 H 0.4116(6) 0.7912(3) 0.5819(4)
H24 H 0.2872(6) 0.8266(3) 0.6357(4)
H25 H 0.4477(6) 0.8253(3) 0.6850(4)
C15 C 0.5809(7) 0.6500(4) 0.9242(5)
H26 H 0.6441(7) 0.6003(4) 0.9387(5)
H27 H 0.6316(7) 0.6953(4) 0.8947(5)
H28 H 0.5508(7) 0.6728(4) 0.9807(5)
C16 C -0.0091(7) 0.5993(4) 0.7777(6)
H29 H -0.0647(7) 0.5539(4) 0.8031(6)
H30 H -0.0669(7) 0.6519(4) 0.7675(6)
H31 H 0.0189(7) 0.5796(4) 0.7194(6)
C17 C 0.0758(8) 0.6444(3) 0.9314(4)
H32 H 0.0066(8) 0.6042(3) 0.9518(4)
H33 H 0.1609(8) 0.6461(3) 0.9769(4)
H34 H 0.0341(8) 0.7025(3) 0.9245(4)

loop_
_atom_type_symbol
_atom_type_radius_bond
C 0.68
H 0.23
Li 1.12
N 0.68
